data_4323321
loop_
_publ_author_name
'Ricardo Baggio'
'Maria Teresa Garland'
'Mireille Perec'

_publ_section_title
;
 Synthesis and X-ray Structure of the Mononuclear Nine-Coordinate
 Gadolinium(III) Hydrogen Oxydiacetate [Gd(C4H5O5)3].C4H6O5.H2O
;
_journal_name_full 'Inorganic Chemistry'
_journal_page_first 950
_journal_page_last 952
_journal_paper_doi 10.1021/ic960974l
_journal_volume 36
_journal_year 1997
_chemical_formula_moiety '(Gd 3+), (C4 H5 O5 1-)3, (C4 H6 O5), (H2 O1)'
_chemical_formula_sum 'C16 H23 Gd O21'
_chemical_formula_weight 708.59
_chemical_name_common ' Gadolinium(III) Hydrogen Oxydiacetate '
_chemical_name_systematic
;
 ?
;
_space_group_IT_number 14
_symmetry_cell_setting monoclinic
_symmetry_space_group_name_Hall '-P 2yn'
_symmetry_space_group_name_H-M 'P 1 21/n 1'
_atom_sites_solution_hydrogens 'geom (C-H) + difmap (O-H)'
_atom_sites_solution_primary direct
_atom_sites_solution_secondary difmap
_audit_creation_method SHELXL
_cell_angle_alpha 90.00
_cell_angle_beta 92.90(1)
_cell_angle_gamma 90.00
_cell_formula_units_Z 4
_cell_length_a 6.566(3)
_cell_length_b 25.171(13)
_cell_length_c 14.710(7)
_cell_measurement_reflns_used 25
_cell_measurement_temperature 293(2)
_cell_measurement_theta_max 12.5
_cell_measurement_theta_min 7.5
_cell_volume 2428(2)
_computing_cell_refinement 'Siemens P3/P4-PC version V4.27 (1991)'
_computing_data_collection 'Siemens P3/P4-PC version V4.27 (1991)'
_computing_data_reduction 'XDISK in SHELXTL/PC(Sheldrick,1991)'
_computing_molecular_graphics 'XP in SHELXTL/PC(Sheldrick,1991)'
_computing_publication_material
;
CIFTAB (Sheldrick, 1993), PARST (Nardelli, 1983) and
CSD (Allen, Kennard & Taylor, 1983)
;
_computing_structure_refinement 'SHELXL-93 (Sheldrick, 1993)'
_computing_structure_solution 'SHELXS-86 (Sheldrick, 1990)'
_diffrn_ambient_temperature 293(2)
_diffrn_measurement_device 'Siemens R3m'
_diffrn_measurement_method \w/2\q
_diffrn_radiation_monochromator graphite
_diffrn_radiation_source 'fine-focus sealed tube'
_diffrn_radiation_type MoK\a
_diffrn_radiation_wavelength 0.71073
_diffrn_reflns_av_R_equivalents 0.0486
_diffrn_reflns_av_sigmaI/netI 0.0639
_diffrn_reflns_limit_h_max 7
_diffrn_reflns_limit_h_min 0
_diffrn_reflns_limit_k_max 29
_diffrn_reflns_limit_k_min 0
_diffrn_reflns_limit_l_max 17
_diffrn_reflns_limit_l_min -17
_diffrn_reflns_number 4668
_diffrn_reflns_theta_max 25.02
_diffrn_reflns_theta_min 1.60
_diffrn_standards_decay_% <2
_diffrn_standards_interval_count 98
_diffrn_standards_number 2
_exptl_absorpt_coefficient_mu 2.830
_exptl_absorpt_correction_T_max 0.604
_exptl_absorpt_correction_T_min 0.375
_exptl_absorpt_correction_type 'Semiempirical ( Psi-scan)'
_exptl_crystal_colour Colorless
_exptl_crystal_density_diffrn 1.938
_exptl_crystal_density_meas ?
_exptl_crystal_description Plates
_exptl_crystal_F_000 1404
_exptl_crystal_size_max 0.35
_exptl_crystal_size_mid 0.32
_exptl_crystal_size_min 0.18
_refine_diff_density_max 1.148
_refine_diff_density_min -1.282
_refine_diff_density_rms 0.081
_refine_ls_extinction_method none
_refine_ls_goodness_of_fit_all 1.120
_refine_ls_goodness_of_fit_obs 1.173
_refine_ls_hydrogen_treatment 'riding (C-H) + restrained refinement (O-H)'
_refine_ls_matrix_type full
_refine_ls_number_parameters 366
_refine_ls_number_reflns 4271
_refine_ls_number_restraints 18
_refine_ls_restrained_S_all 1.164
_refine_ls_restrained_S_obs 1.169
_refine_ls_R_factor_all 0.077
_refine_ls_R_factor_obs 0.047
_refine_ls_shift/esd_max 0.001
_refine_ls_shift/esd_mean <0.001
_refine_ls_structure_factor_coef Fsqd
_refine_ls_weighting_details 'w=1/[\s^2^(Fo^2^)+(0.0636P)^2^+0.8842P] where P=(Fo^2^+2Fc^2^)/3'
_refine_ls_weighting_scheme calc
_refine_ls_wR_factor_all 0.132
_refine_ls_wR_factor_obs 0.112
_reflns_number_observed 3114
_reflns_number_total 4275
_reflns_observed_criterion >2sigma(I)
_cod_data_source_file ic960974l.cif
_cod_data_source_block GdODA
_cod_depositor_comments
;
The following automatic conversions were performed:

'_geom_bond_publ_flag' value 'Y' changed to 'y' according to the
built-in table from CIF Core dictionary named 'cif_core.dic' version
2.4.1 from 2010-06-29 (41 time).

'_geom_bond_publ_flag' value 'N'
changed to 'n' according to the built-in table from CIF Core
dictionary named 'cif_core.dic' version 2.4.1 from 2010-06-29 (23
times).

'_geom_angle_publ_flag' value 'Y' changed to 'y' according
to the built-in table from CIF Core dictionary named 'cif_core.dic'
version 2.4.1 from 2010-06-29 (36 times).

'_geom_angle_publ_flag'
value 'N' changed to 'n' according to the built-in table from CIF
Core dictionary named 'cif_core.dic' version 2.4.1 from 2010-06-29
(94 times).

'_geom_torsion_publ_flag' value 'N' changed to 'n'
according to the built-in table from CIF Core dictionary named
'cif_core.dic' version 2.4.1 from 2010-06-29 (138 times).

Automatic conversion script
Id: cif_fix_values 1715 2011-07-08 13:25:40Z adriana 

The following automatic conversions were performed:

'_exptl_crystal_density_meas' value 'not_measured' was changed to '?'
- the value is perceived as not measured.

Automatic conversion script
Id: cif_fix_values 3008 2015-01-20 13:52:24Z robertas 

The following automatic conversions were performed:

'_refine_ls_weighting_scheme' value 'calc
w=1/[\s^2^(Fo^2^)+(0.0636P)^2^+0.8842P] where P=(Fo^2^+2Fc^2^)/3' was
changed to 'calc'. New tag '_refine_ls_weighting_details' was
created. The value of the new tag was set to
'w=1/[\s^2^(Fo^2^)+(0.0636P)^2^+0.8842P] where P=(Fo^2^+2Fc^2^)/3'.

Automatic conversion script
Id: cif_fix_values 3143 2015-03-26 13:38:13Z robertas 
;
_cod_original_cell_volume 2428.0(20)
_cod_database_code 4323321

loop_
_symmetry_equiv_pos_as_xyz
'x, y, z'
'-x+1/2, y+1/2, -z+1/2'
'-x, -y, -z'
'x-1/2, -y-1/2, z-1/2'

loop_
_atom_site_aniso_label
_atom_site_aniso_U_11
_atom_site_aniso_U_22
_atom_site_aniso_U_33
_atom_site_aniso_U_23
_atom_site_aniso_U_13
_atom_site_aniso_U_12
Gd1 0.0231(2) 0.0329(2) 0.0202(2) 0.0056(2) 0.00233(14) -0.0037(2)
C11 0.025(4) 0.043(6) 0.034(5) 0.006(4) 0.006(4) 0.007(4)
C21 0.044(5) 0.026(5) 0.054(6) 0.011(5) 0.013(5) -0.003(4)
C31 0.069(7) 0.042(6) 0.052(6) -0.003(5) 0.027(6) 0.015(5)
C41 0.045(6) 0.075(9) 0.037(6) -0.016(6) 0.009(5) 0.002(6)
C12 0.034(5) 0.056(7) 0.038(5) 0.013(5) -0.006(4) -0.018(4)
C22 0.028(4) 0.036(5) 0.026(4) 0.009(4) -0.002(4) 0.004(4)
C32 0.039(5) 0.030(5) 0.021(4) 0.003(4) 0.008(4) -0.005(4)
C42 0.021(4) 0.026(4) 0.034(5) 0.002(4) 0.004(4) 0.004(3)
C13 0.025(4) 0.021(4) 0.043(6) 0.007(4) -0.004(4) -0.001(3)
C23 0.026(4) 0.040(5) 0.037(5) -0.004(4) 0.004(4) 0.003(4)
C33 0.031(5) 0.048(6) 0.025(4) -0.005(4) 0.000(4) 0.001(4)
C43 0.021(4) 0.053(6) 0.029(5) 0.004(4) 0.001(4) 0.001(4)
C14 0.044(5) 0.030(5) 0.037(5) 0.001(4) 0.000(4) -0.009(4)
C24 0.059(6) 0.036(6) 0.041(6) 0.008(4) 0.006(5) 0.004(5)
C34 0.052(7) 0.078(8) 0.033(5) 0.013(5) 0.004(5) -0.009(6)
C44 0.049(6) 0.061(7) 0.044(6) -0.007(5) 0.007(5) -0.005(5)
O11 0.038(3) 0.026(3) 0.037(3) 0.003(3) 0.018(3) 0.000(3)
O21 0.036(4) 0.048(4) 0.052(4) 0.014(3) 0.019(3) 0.004(3)
O31 0.037(4) 0.032(3) 0.036(3) 0.002(3) 0.012(3) 0.006(3)
O41 0.054(5) 0.126(8) 0.097(7) -0.063(6) 0.040(5) 0.006(5)
O51 0.030(3) 0.068(5) 0.029(3) 0.007(3) 0.014(3) -0.005(3)
O12 0.036(3) 0.045(4) 0.033(3) 0.007(3) -0.006(3) -0.014(3)
O22 0.090(7) 0.193(11) 0.079(6) 0.082(7) -0.064(6) -0.106(8)
O32 0.024(3) 0.042(4) 0.028(3) 0.009(3) -0.005(2) -0.012(3)
O42 0.038(3) 0.046(4) 0.036(3) 0.007(3) 0.003(3) -0.008(3)
O52 0.031(3) 0.049(4) 0.020(3) 0.015(3) -0.002(2) -0.014(3)
O13 0.035(3) 0.035(3) 0.026(3) 0.009(3) 0.000(3) 0.005(3)
O23 0.029(3) 0.049(4) 0.033(3) -0.002(3) -0.005(3) 0.007(3)
O33 0.028(3) 0.043(4) 0.026(3) 0.000(3) -0.003(3) 0.005(3)
O43 0.036(3) 0.081(5) 0.023(3) 0.007(3) -0.002(3) 0.018(3)
O53 0.037(3) 0.051(4) 0.022(3) -0.003(3) -0.003(3) 0.009(3)
O14 0.105(6) 0.033(4) 0.049(4) 0.002(3) 0.017(4) 0.006(4)
O24 0.099(6) 0.036(4) 0.056(5) 0.012(4) 0.041(4) 0.005(4)
O34 0.045(4) 0.071(5) 0.032(4) 0.001(3) 0.006(3) 0.003(4)
O44 0.055(5) 0.139(9) 0.052(5) -0.005(5) 0.008(4) 0.006(5)
O54 0.065(5) 0.076(6) 0.033(4) -0.004(4) 0.000(4) 0.001(4)
O1W 0.062(5) 0.095(7) 0.047(5) -0.001(5) 0.004(4) -0.019(5)

loop_
_atom_site_label
_atom_site_type_symbol
_atom_site_fract_x
_atom_site_fract_y
_atom_site_fract_z
_atom_site_U_iso_or_equiv
_atom_site_thermal_displace_type
_atom_site_occupancy
_atom_site_calc_flag
_atom_site_refinement_flags
_atom_site_disorder_group
Gd1 Gd 0.22022(6) 0.19134(2) 0.26266(3) 0.02535(15) Uani 1 d . .
C11 C 0.4988(13) 0.2640(4) 0.1372(6) 0.034(2) Uani 1 d D .
C21 C 0.4134(14) 0.3089(4) 0.1902(7) 0.041(2) Uani 1 d . .
H21A H 0.3700(14) 0.3371(4) 0.1498(7) 0.053 Uiso 1 d R .
H21B H 0.5146(14) 0.3226(4) 0.2335(7) 0.053 Uiso 1 d R .
C31 C 0.1512(18) 0.3253(4) 0.2937(8) 0.053(3) Uani 1 d . .
H31A H 0.2527(18) 0.3398(4) 0.3360(8) 0.069 Uiso 1 d R .
H31B H 0.0906(18) 0.3538(4) 0.2583(8) 0.069 Uiso 1 d R .
C41 C -0.0046(16) 0.2971(5) 0.3454(7) 0.052(3) Uani 1 d . .
C12 C 0.5693(14) 0.2056(4) 0.4234(7) 0.043(2) Uani 1 d D .
C22 C 0.4549(12) 0.1630(4) 0.4687(6) 0.030(2) Uani 1 d . .
H22A H 0.4280(12) 0.1746(4) 0.5291(6) 0.039 Uiso 1 d R .
H22B H 0.5349(12) 0.1311(4) 0.4727(6) 0.039 Uiso 1 d R .
C32 C 0.1364(13) 0.1178(3) 0.4545(5) 0.030(2) Uani 1 d . .
H32A H 0.2112(13) 0.0869(3) 0.4753(5) 0.039 Uiso 1 d R .
H32B H 0.0725(13) 0.1332(3) 0.5055(5) 0.039 Uiso 1 d R .
C42 C -0.0259(12) 0.1017(3) 0.3822(6) 0.027(2) Uani 1 d . .
C13 C 0.5436(12) 0.1078(3) 0.1871(6) 0.030(2) Uani 1 d D .
C23 C 0.4034(12) 0.1044(4) 0.1029(6) 0.034(2) Uani 1 d . .
H23A H 0.3863(12) 0.0679(4) 0.0854(6) 0.045 Uiso 1 d R .
H23B H 0.4567(12) 0.1237(4) 0.0530(6) 0.045 Uiso 1 d R .
C33 C 0.0794(13) 0.1403(4) 0.0477(6) 0.035(2) Uani 1 d . .
H33A H 0.1576(13) 0.1507(4) -0.0028(6) 0.045 Uiso 1 d R .
H33B H -0.0029(13) 0.1102(4) 0.0298(6) 0.045 Uiso 1 d R .
C43 C -0.0586(12) 0.1843(4) 0.0757(6) 0.034(2) Uani 1 d . .
C14 C 0.6824(14) 0.0377(4) 0.6146(6) 0.037(2) Uani 1 d D .
C24 C 0.6301(16) -0.0019(4) 0.6865(6) 0.046(2) Uani 1 d . .
H24A H 0.7506(16) -0.0210(4) 0.7068(6) 0.059 Uiso 1 d R .
H24B H 0.5356(16) -0.0270(4) 0.6589(6) 0.059 Uiso 1 d R .
C34 C 0.3285(15) 0.0348(5) 0.7433(6) 0.054(3) Uani 1 d . .
H34A H 0.3214(15) 0.0695(5) 0.7164(6) 0.070 Uiso 1 d R .
H34B H 0.2631(15) 0.0099(5) 0.7017(6) 0.070 Uiso 1 d R .
C44 C 0.2243(16) 0.0354(5) 0.8313(7) 0.051(3) Uani 1 d D .
O11 O 0.4407(9) 0.2185(2) 0.1496(4) 0.0329(14) Uani 1 d D .
O21 O 0.6319(10) 0.2777(3) 0.0812(5) 0.045(2) Uani 1 d D .
H21 H 0.6998(104) 0.2527(27) 0.0512(47) 0.059 Uiso 1 d D .
O31 O 0.2448(9) 0.2885(2) 0.2349(4) 0.0345(14) Uani 1 d . .
O41 O -0.1298(13) 0.3223(4) 0.3864(7) 0.091(3) Uani 1 d . .
O51 O 0.0080(9) 0.2462(3) 0.3480(4) 0.042(2) Uani 1 d . .
O12 O 0.5066(9) 0.2261(2) 0.3520(4) 0.038(2) Uani 1 d D .
O22 O 0.7398(14) 0.2175(5) 0.4638(6) 0.123(5) Uani 1 d D .
H22 H 0.8347(89) 0.2360(43) 0.4353(57) 0.160 Uiso 1 d D .
O32 O 0.2702(8) 0.1546(2) 0.4170(4) 0.0317(14) Uani 1 d . .
O42 O -0.1601(9) 0.0707(3) 0.4030(4) 0.0402(15) Uani 1 d . .
O52 O -0.0086(8) 0.1211(2) 0.3034(4) 0.0335(14) Uani 1 d . .
O13 O 0.4878(9) 0.1249(2) 0.2590(4) 0.0321(13) Uani 1 d D .
O23 O 0.7288(9) 0.0919(3) 0.1743(4) 0.0375(15) Uani 1 d D .
H23 H 0.8203(59) 0.0921(32) 0.2210(43) 0.049 Uiso 1 d D .
O33 O 0.2124(8) 0.1269(2) 0.1259(4) 0.0326(14) Uani 1 d . .
O43 O -0.1918(9) 0.1997(3) 0.0151(4) 0.047(2) Uani 1 d . .
O53 O -0.0406(9) 0.2036(2) 0.1524(4) 0.037(2) Uani 1 d . .
O14 O 0.6469(13) 0.0839(3) 0.6169(5) 0.062(2) Uani 1 d D .
O24 O 0.7726(13) 0.0138(3) 0.5472(5) 0.062(2) Uani 1 d D .
H24 H 0.7940(136) 0.0339(29) 0.4984(32) 0.081 Uiso 1 d D .
O34 O 0.5372(10) 0.0204(3) 0.7623(4) 0.049(2) Uani 1 d . .
O44 O 0.0268(13) 0.0433(4) 0.8144(6) 0.082(3) Uani 1 d D .
H44 H -0.0492(68) 0.0419(43) 0.8636(46) 0.107 Uiso 1 d D .
O54 O 0.3012(12) 0.0283(3) 0.9046(5) 0.058(2) Uani 1 d D .
O1W O 0.7641(12) 0.0401(4) 0.9413(5) 0.068(2) Uani 1 d D .
H1WA H 0.7978(151) 0.0247(49) 0.9932(65) 0.088 Uiso 1 d D .
H1WB H 0.6341(125) 0.0371(51) 0.9251(73) 0.088 Uiso 1 d D .

loop_
_atom_type_symbol
_atom_type_description
_atom_type_scat_dispersion_real
_atom_type_scat_dispersion_imag
_atom_type_scat_source
C C 0.0033 0.0016 'International Tables Vol C Tables 4.2.6.8 and 6.1.1.4'
H H 0.0000 0.0000 'International Tables Vol C Tables 4.2.6.8 and 6.1.1.4'
O O 0.0106 0.0060 'International Tables Vol C Tables 4.2.6.8 and 6.1.1.4'
Gd Gd -0.1653 3.9035 'International Tables Vol C Tables 4.2.6.8 and 6.1.1.4'

loop_
_geom_angle_atom_site_label_1
_geom_angle_atom_site_label_2
_geom_angle_atom_site_label_3
_geom_angle
_geom_angle_site_symmetry_1
_geom_angle_site_symmetry_3
_geom_angle_publ_flag
O53 Gd1 O11 85.8(2) . . y
O53 Gd1 O51 81.9(2) . . y
O11 Gd1 O51 127.1(2) . . y
O53 Gd1 O12 149.7(2) . . y
O11 Gd1 O12 77.8(2) . . y
O51 Gd1 O12 87.9(2) . . y
O53 Gd1 O52 79.9(2) . . y
O11 Gd1 O52 142.9(2) . . y
O51 Gd1 O52 84.6(2) . . y
O12 Gd1 O52 127.6(2) . . y
O53 Gd1 O13 125.9(2) . . y
O11 Gd1 O13 73.3(2) . . y
O51 Gd1 O13 149.3(2) . . y
O12 Gd1 O13 73.5(2) . . y
O52 Gd1 O13 87.8(2) . . y
O53 Gd1 O32 139.1(2) . . y
O11 Gd1 O32 134.5(2) . . y
O51 Gd1 O32 77.5(2) . . y
O12 Gd1 O32 64.4(2) . . y
O52 Gd1 O32 63.3(2) . . y
O13 Gd1 O32 72.5(2) . . y
O53 Gd1 O31 78.8(2) . . y
O11 Gd1 O31 63.4(2) . . y
O51 Gd1 O31 63.8(2) . . y
O12 Gd1 O31 71.1(2) . . y
O52 Gd1 O31 143.8(2) . . y
O13 Gd1 O31 128.4(2) . . y
O32 Gd1 O31 121.0(2) . . y
O53 Gd1 O33 63.5(2) . . y
O11 Gd1 O33 67.8(2) . . y
O51 Gd1 O33 142.3(2) . . y
O12 Gd1 O33 129.7(2) . . y
O52 Gd1 O33 75.2(2) . . y
O13 Gd1 O33 62.3(2) . . y
O32 Gd1 O33 118.7(2) . . y
O31 Gd1 O33 119.3(2) . . y
O11 C11 O21 125.3(8) . . n
O11 C11 C21 120.1(8) . . n
O21 C11 C21 114.7(8) . . n
O31 C21 C11 106.9(7) . . n
O31 C21 H21A 110.0(5) . . n
C11 C21 H21A 110.0(5) . . n
O31 C21 H21B 110.8(5) . . n
C11 C21 H21B 110.5(5) . . n
H21A C21 H21B 108.7 . . n
O31 C31 C41 109.2(9) . . n
O31 C31 H31A 109.4(6) . . n
C41 C31 H31A 108.8(6) . . n
O31 C31 H31B 109.6(5) . . n
C41 C31 H31B 111.0(6) . . n
H31A C31 H31B 108.9 . . n
O41 C41 O51 123.2(11) . . n
O41 C41 C31 120.1(12) . . n
O51 C41 C31 116.6(9) . . n
O12 C12 O22 123.4(9) . . n
O12 C12 C22 122.2(8) . . n
O22 C12 C22 114.3(8) . . n
O32 C22 C12 107.8(7) . . n
O32 C22 H22A 110.4(4) . . n
C12 C22 H22A 108.4(5) . . n
O32 C22 H22B 111.2(4) . . n
C12 C22 H22B 110.1(5) . . n
H22A C22 H22B 108.8 . . n
O32 C32 C42 109.2(6) . . n
O32 C32 H32A 109.8(4) . . n
C42 C32 H32A 109.7(4) . . n
O32 C32 H32B 110.2(4) . . n
C42 C32 H32B 109.6(4) . . n
H32A C32 H32B 108.4 . . n
O42 C42 O52 124.9(8) . . n
O42 C42 C32 118.7(7) . . n
O52 C42 C32 116.4(7) . . n
O13 C13 O23 123.9(8) . . n
O13 C13 C23 122.4(7) . . n
O23 C13 C23 113.6(8) . . n
O33 C23 C13 106.8(7) . . n
O33 C23 H23A 110.4(4) . . n
C13 C23 H23A 109.4(5) . . n
O33 C23 H23B 109.8(5) . . n
C13 C23 H23B 111.6(5) . . n
H23A C23 H23B 108.8 . . n
O33 C33 C43 107.6(7) . . n
O33 C33 H33A 110.7(4) . . n
C43 C33 H33A 111.4(5) . . n
O33 C33 H33B 109.9(5) . . n
C43 C33 H33B 108.6(5) . . n
H33A C33 H33B 108.6 . . n
O53 C43 O43 123.4(8) . . n
O53 C43 C33 120.9(7) . . n
O43 C43 C33 115.7(8) . . n
O14 C14 O24 124.3(9) . . n
O14 C14 C24 125.2(9) . . n
O24 C14 C24 110.5(8) . . n
O34 C24 C14 114.4(8) . . n
O34 C24 H24A 109.6(5) . . n
C14 C24 H24A 109.6(5) . . n
O34 C24 H24B 107.4(5) . . n
C14 C24 H24B 107.7(5) . . n
H24A C24 H24B 107.9 . . n
O34 C34 C44 108.0(8) . . n
O34 C34 H34A 109.7(6) . . n
C44 C34 H34A 109.4(7) . . n
O34 C34 H34B 110.7(6) . . n
C44 C34 H34B 110.4(6) . . n
H34A C34 H34B 108.6 . . n
O54 C44 O44 124.3(10) . . n
O54 C44 C34 126.6(10) . . n
O44 C44 C34 109.0(9) . . n
C11 O11 Gd1 125.7(5) . . n
C11 O21 H21 119.9(43) . . n
C21 O31 C31 114.7(7) . . n
C21 O31 Gd1 119.5(5) . . n
C31 O31 Gd1 120.3(6) . . n
C41 O51 Gd1 127.2(6) . . n
C12 O12 Gd1 122.5(6) . . n
C12 O22 H22 121.2(49) . . n
C32 O32 C22 115.0(6) . . n
C32 O32 Gd1 123.5(4) . . n
C22 O32 Gd1 120.7(4) . . n
C42 O52 Gd1 126.5(5) . . n
C13 O13 Gd1 120.9(5) . . n
C13 O23 H23 119.1(40) . . n
C23 O33 C33 113.9(6) . . n
C23 O33 Gd1 116.6(5) . . n
C33 O33 Gd1 117.3(5) . . n
C43 O53 Gd1 128.5(5) . . n
C14 O24 H24 115.8(42) . . n
C24 O34 C34 113.1(7) . . n
C44 O44 H44 114.9(43) . . n
H1WA O1W H1WB 113.5(37) . . n

loop_
_geom_bond_atom_site_label_1
_geom_bond_atom_site_label_2
_geom_bond_distance
_geom_bond_site_symmetry_2
_geom_bond_publ_flag
Gd1 O53 2.320(6) . y
Gd1 O11 2.360(5) . y
Gd1 O51 2.367(7) . y
Gd1 O12 2.404(6) . y
Gd1 O52 2.416(5) . y
Gd1 O13 2.428(6) . y
Gd1 O32 2.458(5) . y
Gd1 O31 2.487(6) . y
Gd1 O33 2.584(6) . y
C11 O11 1.224(10) . y
C11 O21 1.279(10) . y
C11 C21 1.499(13) . y
C21 O31 1.412(10) . y
C21 H21A 0.96 . n
C21 H21B 0.96 . n
C31 O31 1.427(11) . y
C31 C41 1.486(15) . y
C31 H31A 0.96 . n
C31 H31B 0.96 . n
C41 O41 1.222(12) . y
C41 O51 1.283(13) . y
C12 O12 1.222(11) . y
C12 O22 1.275(11) . y
C12 C22 1.487(12) . y
C22 O32 1.414(9) . y
C22 H22A 0.96 . n
C22 H22B 0.96 . n
C32 O32 1.409(9) . y
C32 C42 1.522(11) . y
C32 H32A 0.96 . n
C32 H32B 0.96 . n
C42 O42 1.227(10) . y
C42 O52 1.267(10) . y
C13 O13 1.216(10) . y
C13 O23 1.303(10) . y
C13 C23 1.507(12) . y
C23 O33 1.431(10) . y
C23 H23A 0.96 . n
C23 H23B 0.96 . n
C33 O33 1.448(10) . y
C33 C43 1.501(12) . y
C33 H33A 0.96 . n
C33 H33B 0.96 . n
C43 O53 1.229(10) . y
C43 O43 1.277(10) . y
C14 O14 1.186(11) . y
C14 O24 1.326(12) . y
C14 C24 1.507(12) . y
C24 O34 1.415(11) . y
C24 H24A 0.96 . n
C24 H24B 0.96 . n
C34 O34 1.431(12) . y
C34 C44 1.494(14) . y
C34 H34A 0.96 . n
C34 H34B 0.96 . n
C44 O54 1.182(12) . y
C44 O44 1.324(13) . y
O21 H21 0.90(4) . n
O22 H22 0.90(4) . n
O23 H23 0.89(4) . n
O24 H24 0.90(4) . n
O44 H44 0.90(4) . n
O1W H1WA 0.87(8) . n
O1W H1WB 0.88(8) . n

loop_
_geom_hbond_atom_site_label_D
_geom_hbond_atom_site_label_H
_geom_hbond_atom_site_label_A
_geom_hbond_distance_DA
_geom_hbond_distance_DH
_geom_hbond_distance_HA
_geom_hbond_angle_DHA
_geom_hbond_site_symmetry_A
O1W H1WB O34 3.000(10) 0.88(8) 2.46 117. 1_555
O1W H1WB O54 3.075(11) 0.88(8) 2.14 172. 1_555
O22 H22 .O41 3.014(16) 0.90(8) 2.28 135. 1_655
O22 H22 O51 2.613(12) 0.90(8) 1.74 153. 1_655
O23 H23 O52 2.606(08) 0.89(5) 1.73 155. 1_655
O24 H24 O42 2.616(10) 0.90(6) 1.68 178. 1_655
O21 H21 O43 2.500(10) 0.90(7) 1.58 167. 1_655
O44 H44 O1W 2.606(12) 0.90(6) 1.68 168. 1_455
O1W H1WA O54 2.895(11) 0.88(9) 2.08 144. 3_657

loop_
_geom_torsion_atom_site_label_1
_geom_torsion_atom_site_label_2
_geom_torsion_atom_site_label_3
_geom_torsion_atom_site_label_4
_geom_torsion
_geom_torsion_site_symmetry_1
_geom_torsion_site_symmetry_2
_geom_torsion_site_symmetry_3
_geom_torsion_site_symmetry_4
_geom_torsion_publ_flag
O11 C11 C21 O31 -11.1(12) . . . . n
O21 C11 C21 O31 169.2(7) . . . . n
O31 C31 C41 O41 -166.0(10) . . . . n
O31 C31 C41 O51 17.6(14) . . . . n
O12 C12 C22 O32 -2.7(14) . . . . n
O22 C12 C22 O32 179.5(10) . . . . n
O32 C32 C42 O42 -178.1(7) . . . . n
O32 C32 C42 O52 3.2(10) . . . . n
O13 C13 C23 O33 2.8(11) . . . . n
O23 C13 C23 O33 -175.6(7) . . . . n
O33 C33 C43 O53 2.8(12) . . . . n
O33 C33 C43 O43 -177.5(7) . . . . n
O14 C14 C24 O34 -2.0(15) . . . . n
O24 C14 C24 O34 178.6(8) . . . . n
O34 C34 C44 O54 3.8(17) . . . . n
O34 C34 C44 O44 -173.8(10) . . . . n
O21 C11 O11 Gd1 173.6(6) . . . . n
C21 C11 O11 Gd1 -6.1(12) . . . . n
O53 Gd1 O11 C11 92.7(7) . . . . n
O51 Gd1 O11 C11 16.1(8) . . . . n
O12 Gd1 O11 C11 -61.7(7) . . . . n
O52 Gd1 O11 C11 159.8(6) . . . . n
O13 Gd1 O11 C11 -137.9(7) . . . . n
O32 Gd1 O11 C11 -95.3(7) . . . . n
O31 Gd1 O11 C11 13.1(7) . . . . n
O33 Gd1 O11 C11 155.8(7) . . . . n
C11 C21 O31 C31 176.3(8) . . . . n
C11 C21 O31 Gd1 22.2(9) . . . . n
C41 C31 O31 C21 -172.5(8) . . . . n
C41 C31 O31 Gd1 -18.6(12) . . . . n
O53 Gd1 O31 C21 -109.9(6) . . . . n
O11 Gd1 O31 C21 -19.0(6) . . . . n
O51 Gd1 O31 C21 163.6(7) . . . . n
O12 Gd1 O31 C21 66.5(6) . . . . n
O52 Gd1 O31 C21 -164.9(6) . . . . n
O13 Gd1 O31 C21 17.3(7) . . . . n
O32 Gd1 O31 C21 108.9(6) . . . . n
O33 Gd1 O31 C21 -59.1(7) . . . . n
O53 Gd1 O31 C31 97.5(7) . . . . n
O11 Gd1 O31 C31 -171.7(8) . . . . n
O51 Gd1 O31 C31 11.0(7) . . . . n
O12 Gd1 O31 C31 -86.1(7) . . . . n
O52 Gd1 O31 C31 42.5(8) . . . . n
O13 Gd1 O31 C31 -135.3(7) . . . . n
O32 Gd1 O31 C31 -43.7(8) . . . . n
O33 Gd1 O31 C31 148.3(7) . . . . n
O41 C41 O51 Gd1 174.0(8) . . . . n
C31 C41 O51 Gd1 -9.7(13) . . . . n
O53 Gd1 O51 C41 -81.7(8) . . . . n
O11 Gd1 O51 C41 -3.3(9) . . . . n
O12 Gd1 O51 C41 69.7(8) . . . . n
O52 Gd1 O51 C41 -162.2(8) . . . . n
O13 Gd1 O51 C41 121.4(8) . . . . n
O32 Gd1 O51 C41 133.9(8) . . . . n
O31 Gd1 O51 C41 -0.3(8) . . . . n
O33 Gd1 O51 C41 -105.0(8) . . . . n
O22 C12 O12 Gd1 167.6(10) . . . . n
C22 C12 O12 Gd1 -10.0(14) . . . . n
O53 Gd1 O12 C12 159.4(7) . . . . n
O11 Gd1 O12 C12 -141.8(8) . . . . n
O51 Gd1 O12 C12 89.4(8) . . . . n
O52 Gd1 O12 C12 7.9(9) . . . . n
O13 Gd1 O12 C12 -65.9(8) . . . . n
O32 Gd1 O12 C12 12.3(7) . . . . n
O31 Gd1 O12 C12 152.4(8) . . . . n
O33 Gd1 O12 C12 -94.8(8) . . . . n
C42 C32 O32 C22 -165.1(7) . . . . n
C42 C32 O32 Gd1 5.0(9) . . . . n
C12 C22 O32 C32 -175.7(7) . . . . n
C12 C22 O32 Gd1 13.8(9) . . . . n
O53 Gd1 O32 C32 21.3(7) . . . . n
O11 Gd1 O32 C32 -146.5(6) . . . . n
O51 Gd1 O32 C32 83.0(6) . . . . n
O12 Gd1 O32 C32 176.7(7) . . . . n
O52 Gd1 O32 C32 -7.2(6) . . . . n
O13 Gd1 O32 C32 -103.7(6) . . . . n
O31 Gd1 O32 C32 131.6(6) . . . . n
O33 Gd1 O32 C32 -60.3(6) . . . . n
O53 Gd1 O32 C22 -169.0(5) . . . . n
O11 Gd1 O32 C22 23.1(7) . . . . n
O51 Gd1 O32 C22 -107.4(6) . . . . n
O12 Gd1 O32 C22 -13.7(6) . . . . n
O52 Gd1 O32 C22 162.5(7) . . . . n
O13 Gd1 O32 C22 66.0(6) . . . . n
O31 Gd1 O32 C22 -58.8(6) . . . . n
O33 Gd1 O32 C22 109.3(6) . . . . n
O42 C42 O52 Gd1 170.6(6) . . . . n
C32 C42 O52 Gd1 -10.8(10) . . . . n
O53 Gd1 O52 C42 -151.8(7) . . . . n
O11 Gd1 O52 C42 139.3(6) . . . . n
O51 Gd1 O52 C42 -69.0(7) . . . . n
O12 Gd1 O52 C42 14.1(8) . . . . n
O13 Gd1 O52 C42 81.2(7) . . . . n
O32 Gd1 O52 C42 9.7(6) . . . . n
O31 Gd1 O52 C42 -97.1(7) . . . . n
O33 Gd1 O52 C42 143.2(7) . . . . n
O23 C13 O13 Gd1 148.9(6) . . . . n
C23 C13 O13 Gd1 -29.4(11) . . . . n
O53 Gd1 O13 C13 27.3(7) . . . . n
O11 Gd1 O13 C13 -44.6(6) . . . . n
O51 Gd1 O13 C13 178.6(6) . . . . n
O12 Gd1 O13 C13 -126.5(7) . . . . n
O52 Gd1 O13 C13 103.1(6) . . . . n
O32 Gd1 O13 C13 165.8(7) . . . . n
O31 Gd1 O13 C13 -78.2(7) . . . . n
O33 Gd1 O13 C13 28.7(6) . . . . n
C13 C23 O33 C33 163.7(7) . . . . n
C13 C23 O33 Gd1 22.1(8) . . . . n
C43 C33 O33 C23 -153.7(7) . . . . n
C43 C33 O33 Gd1 -12.4(8) . . . . n
O53 Gd1 O33 C23 152.9(6) . . . . n
O11 Gd1 O33 C23 56.3(6) . . . . n
O51 Gd1 O33 C23 178.8(5) . . . . n
O12 Gd1 O33 C23 5.7(7) . . . . n
O52 Gd1 O33 C23 -121.2(6) . . . . n
O13 Gd1 O33 C23 -25.9(5) . . . . n
O32 Gd1 O33 C23 -73.5(6) . . . . n
O31 Gd1 O33 C23 94.8(6) . . . . n
O53 Gd1 O33 C33 12.6(5) . . . . n
O11 Gd1 O33 C33 -83.9(6) . . . . n
O51 Gd1 O33 C33 38.5(7) . . . . n
O12 Gd1 O33 C33 -134.5(5) . . . . n
O52 Gd1 O33 C33 98.6(5) . . . . n
O13 Gd1 O33 C33 -166.1(6) . . . . n
O32 Gd1 O33 C33 146.2(5) . . . . n
O31 Gd1 O33 C33 -45.5(6) . . . . n
O43 C43 O53 Gd1 -169.0(6) . . . . n
C33 C43 O53 Gd1 10.7(12) . . . . n
O11 Gd1 O53 C43 54.6(8) . . . . n
O51 Gd1 O53 C43 -177.0(8) . . . . n
O12 Gd1 O53 C43 111.5(8) . . . . n
O52 Gd1 O53 C43 -91.1(8) . . . . n
O13 Gd1 O53 C43 -11.3(8) . . . . n
O32 Gd1 O53 C43 -116.8(7) . . . . n
O31 Gd1 O53 C43 118.3(8) . . . . n
O33 Gd1 O53 C43 -12.7(7) . . . . n
C14 C24 O34 C34 75.0(11) . . . . n
C44 C34 O34 C24 156.2(9) . . . . n
